data_7061648
loop_
_publ_author_name
'Plaza-Lozano, Diego'
'Ram\'irez-Palma, David'
'Vela, Alberto'
'Olgu\'in, Juan'

_publ_section_title
;
 High spin iron(ii) complexes based on imidazolyl- and
 1,2,3-triazolyl-thione ligands and NCE (E = S, Se or BH3) co-ligands:
 effect of the S-functional group on the structural and magnetic
 properties
;
_journal_issue 31
_journal_name_full 'New Journal of Chemistry'
_journal_page_first 14910
_journal_page_last 14921
_journal_paper_doi 10.1039/D2NJ01989B
_journal_volume 46
_journal_year 2022
_chemical_formula_moiety 'C30 H24 Fe N10 S4'
_chemical_formula_sum 'C30 H24 Fe N10 S4'
_chemical_formula_weight 708.68
_space_group_crystal_system triclinic
_space_group_IT_number 2
_space_group_name_Hall '-P 1'
_space_group_name_H-M_alt 'P -1'
_atom_sites_solution_hydrogens mixed
_atom_sites_solution_primary direct
_atom_sites_solution_secondary difmap
_audit_creation_method SHELXL-2017/1
_audit_update_record
;
2020-05-23 deposited with the CCDC.	2022-07-07 downloaded from the CCDC.
;
_cell_angle_alpha 106.039(3)
_cell_angle_beta 102.841(4)
_cell_angle_gamma 99.914(3)
_cell_formula_units_Z 1
_cell_length_a 8.2200(8)
_cell_length_b 8.4119(8)
_cell_length_c 13.0015(13)
_cell_measurement_reflns_used 9601
_cell_measurement_temperature 170(2)
_cell_measurement_theta_max 27.91
_cell_measurement_theta_min 2.60
_cell_volume 815.81(14)
_computing_cell_refinement 'Bruker SAINT'
_computing_data_collection 'Bruker APEX2'
_computing_data_reduction 'Bruker SAINT'
_computing_molecular_graphics 'Bruker SHELXTL'
_computing_publication_material 'Bruker SHELXTL'
_computing_structure_refinement 'SHELXL-2017/1 (Sheldrick, 2017)'
_computing_structure_solution 'SHELXT 2014/5 (Sheldrick, 2014)'
_diffrn_ambient_temperature 170(2)
_diffrn_detector_area_resol_mean 10.4167
_diffrn_measured_fraction_theta_full 0.998
_diffrn_measured_fraction_theta_max 0.998
_diffrn_measurement_device_type 'Bruker D8 VENTURE diffractometer'
_diffrn_measurement_method '\f and \w scans'
_diffrn_radiation_monochromator 'multilayer mirror'
_diffrn_radiation_type MoK\a
_diffrn_radiation_wavelength 0.71073
_diffrn_reflns_av_R_equivalents 0.0678
_diffrn_reflns_av_unetI/netI 0.0194
_diffrn_reflns_Laue_measured_fraction_full 0.998
_diffrn_reflns_Laue_measured_fraction_max 0.998
_diffrn_reflns_limit_h_max 10
_diffrn_reflns_limit_h_min -10
_diffrn_reflns_limit_k_max 10
_diffrn_reflns_limit_k_min -10
_diffrn_reflns_limit_l_max 16
_diffrn_reflns_limit_l_min -16
_diffrn_reflns_number 84766
_diffrn_reflns_point_group_measured_fraction_full 0.998
_diffrn_reflns_point_group_measured_fraction_max 0.998
_diffrn_reflns_theta_full 25.242
_diffrn_reflns_theta_max 27.481
_diffrn_reflns_theta_min 2.624
_diffrn_source 'microfocus sealed tube'
_diffrn_source_type 'Incoatec I\mS HB'
_exptl_absorpt_coefficient_mu 0.757
_exptl_absorpt_correction_T_max 0.7273
_exptl_absorpt_correction_T_min 0.6653
_exptl_absorpt_correction_type multi-scan
_exptl_absorpt_process_details '(Sheldrick, 2012)'
_exptl_crystal_colour red
_exptl_crystal_density_diffrn 1.442
_exptl_crystal_density_meas ?
_exptl_crystal_density_method 'not measured'
_exptl_crystal_description prism
_exptl_crystal_F_000 364
_exptl_crystal_size_max 0.263
_exptl_crystal_size_mid 0.177
_exptl_crystal_size_min 0.098
_exptl_transmission_factor_max 0.7273
_exptl_transmission_factor_min 0.6653
_refine_diff_density_max 0.314
_refine_diff_density_min -0.526
_refine_diff_density_rms 0.059
_refine_ls_extinction_method none
_refine_ls_goodness_of_fit_ref 1.052
_refine_ls_hydrogen_treatment mixed
_refine_ls_matrix_type full
_refine_ls_number_parameters 242
_refine_ls_number_reflns 3732
_refine_ls_number_restraints 0
_refine_ls_restrained_S_all 1.052
_refine_ls_R_factor_all 0.0305
_refine_ls_R_factor_gt 0.0269
_refine_ls_shift/su_max 0.001
_refine_ls_shift/su_mean 0.000
_refine_ls_structure_factor_coef Fsqd
_refine_ls_weighting_details 'w=1/[\s^2^(Fo^2^)+(0.0373P)^2^+0.3214P] where P=(Fo^2^+2Fc^2^)/3'
_refine_ls_weighting_scheme calc
_refine_ls_wR_factor_gt 0.0695
_refine_ls_wR_factor_ref 0.0720
_reflns_Friedel_coverage 0.000
_reflns_number_gt 3425
_reflns_number_total 3732
_reflns_threshold_expression 'I > 2\s(I)'
_cod_data_source_file d2nj01989b2.cif
_cod_data_source_block DPL290
_cod_depositor_comments
;
The following automatic conversions were performed:

data item '_exptl_crystal_density_meas' value 'not measured' was
changed to '?' -- the value is perceived as not measured.

Automatic conversion script
Id: cif_fix_values 7556 2019-12-06 15:28:31Z antanas 

 Adding full bibliography for 7061643--7061648.cif.
;
_cod_original_cell_volume 815.80(14)
_cod_database_code 7061648
_shelx_shelxl_version_number 2017/1
_shelx_space_group_comment
;
The symmetry employed for this shelxl refinement is uniquely defined
by the following loop, which should always be used as a source of
symmetry information in preference to the above space-group names.
They are only intended as comments.
;
_shelx_estimated_absorpt_t_min 0.826
_shelx_estimated_absorpt_t_max 0.930

loop_
_space_group_symop_operation_xyz
'x, y, z'
'-x, -y, -z'

loop_
_atom_site_label
_atom_site_type_symbol
_atom_site_fract_x
_atom_site_fract_y
_atom_site_fract_z
_atom_site_U_iso_or_equiv
_atom_site_adp_type
_atom_site_occupancy
_atom_site_site_symmetry_order
_atom_site_calc_flag
_atom_site_refinement_flags_posn
_atom_site_refinement_flags_adp
_atom_site_refinement_flags_occupancy
_atom_site_disorder_assembly
_atom_site_disorder_group
Fe1 Fe 1.000000 0.500000 0.500000 0.01872(8) Uani 1 2 d S . P . .
S1 S 0.69485(4) 0.36849(4) 0.48009(3) 0.02232(9) Uani 1 1 d . . . . .
N1 N 0.92833(14) 0.75379(14) 0.54520(9) 0.0222(2) Uani 1 1 d . . . . .
C1 C 1.05006(19) 0.88605(18) 0.62325(12) 0.0273(3) Uani 1 1 d . . . . .
H1 H 1.158(2) 0.862(2) 0.6490(14) 0.027(4) Uiso 1 1 d . . . . .
N2 N 0.65026(14) 0.65016(14) 0.41821(9) 0.0224(2) Uani 1 1 d . . . . .
S2 S 0.80083(9) 0.51408(6) 0.12233(3) 0.05835(16) Uani 1 1 d . . . . .
C2 C 1.0244(2) 1.04740(18) 0.66317(13) 0.0313(3) Uani 1 1 d . . . . .
H2 H 1.116(3) 1.129(3) 0.7155(17) 0.044(5) Uiso 1 1 d . . . . .
N3 N 0.55537(16) 0.69980(15) 0.34031(10) 0.0285(3) Uani 1 1 d . . . . .
C3 C 0.8641(2) 1.07375(19) 0.62433(14) 0.0342(3) Uani 1 1 d . . . . .
H3 H 0.845(2) 1.185(2) 0.6487(16) 0.041(5) Uiso 1 1 d . . . . .
C4 C 0.7362(2) 0.93982(18) 0.54584(13) 0.0317(3) Uani 1 1 d . . . . .
H4 H 0.619(3) 0.947(3) 0.5129(17) 0.049(5) Uiso 1 1 d . . . . .
N4 N 0.45277(16) 0.55586(15) 0.26923(10) 0.0282(3) Uani 1 1 d . . . . .
C5 C 0.77632(17) 0.78428(16) 0.50792(11) 0.0221(3) Uani 1 1 d . . . . .
N5 N 0.93488(15) 0.47831(15) 0.32865(10) 0.0265(2) Uani 1 1 d . . . . .
C6 C 0.3349(3) 0.5614(2) 0.16824(15) 0.0468(4) Uani 1 1 d . . . . .
H6A H 0.354656 0.486392 0.102165 0.070 Uiso 1 1 calc R U . . .
H6B H 0.355516 0.678696 0.166385 0.070 Uiso 1 1 calc R U . . .
H6C H 0.215587 0.522772 0.168647 0.070 Uiso 1 1 calc R U . . .
C8 C 0.47689(17) 0.41595(17) 0.29696(11) 0.0242(3) Uani 1 1 d . . . . .
C7 C 0.60699(16) 0.47623(16) 0.39747(11) 0.0207(2) Uani 1 1 d . . . . .
C9 C 0.38261(18) 0.24138(17) 0.22540(11) 0.0261(3) Uani 1 1 d . . . . .
C10 C 0.2046(2) 0.1886(2) 0.20190(13) 0.0336(3) Uani 1 1 d . . . . .
H10 H 0.145(3) 0.267(3) 0.2352(17) 0.047(5) Uiso 1 1 d . . . . .
C11 C 0.1178(2) 0.0253(2) 0.13042(14) 0.0427(4) Uani 1 1 d . . . . .
H11 H -0.008(3) -0.013(3) 0.1120(18) 0.058(6) Uiso 1 1 d . . . . .
C12 C 0.2072(3) -0.0843(2) 0.08173(14) 0.0463(4) Uani 1 1 d . . . . .
H12 H 0.149(3) -0.195(3) 0.0309(19) 0.060(6) Uiso 1 1 d . . . . .
C13 C 0.3831(3) -0.0325(2) 0.10455(16) 0.0465(4) Uani 1 1 d . . . . .
H13 H 0.450(3) -0.105(3) 0.072(2) 0.068(7) Uiso 1 1 d . . . . .
C14 C 0.4725(2) 0.1303(2) 0.17691(14) 0.0365(3) Uani 1 1 d . . . . .
H14 H 0.597(3) 0.168(2) 0.1928(16) 0.041(5) Uiso 1 1 d . . . . .
C15 C 0.87962(19) 0.49225(17) 0.24246(11) 0.0263(3) Uani 1 1 d . . . . .

loop_
_atom_site_aniso_label
_atom_site_aniso_U_11
_atom_site_aniso_U_22
_atom_site_aniso_U_33
_atom_site_aniso_U_23
_atom_site_aniso_U_13
_atom_site_aniso_U_12
Fe1 0.01924(13) 0.02017(13) 0.01968(13) 0.00787(10) 0.00642(9) 0.00901(9)
S1 0.02036(15) 0.02425(16) 0.02789(17) 0.01428(13) 0.00754(12) 0.00940(12)
N1 0.0231(5) 0.0214(5) 0.0245(5) 0.0082(4) 0.0084(4) 0.0085(4)
C1 0.0267(7) 0.0259(7) 0.0287(7) 0.0072(5) 0.0081(5) 0.0075(5)
N2 0.0225(5) 0.0234(5) 0.0263(6) 0.0119(4) 0.0073(4) 0.0116(4)
S2 0.1029(4) 0.0442(2) 0.02079(19) 0.01151(17) 0.0008(2) 0.0205(3)
C2 0.0359(8) 0.0223(7) 0.0320(7) 0.0044(6) 0.0105(6) 0.0042(6)
N3 0.0310(6) 0.0279(6) 0.0304(6) 0.0150(5) 0.0051(5) 0.0128(5)
C3 0.0445(9) 0.0212(7) 0.0400(8) 0.0082(6) 0.0157(7) 0.0144(6)
C4 0.0325(7) 0.0269(7) 0.0400(8) 0.0111(6) 0.0115(6) 0.0163(6)
N4 0.0313(6) 0.0294(6) 0.0262(6) 0.0132(5) 0.0037(5) 0.0120(5)
C5 0.0242(6) 0.0207(6) 0.0258(6) 0.0100(5) 0.0102(5) 0.0092(5)
N5 0.0262(6) 0.0314(6) 0.0245(6) 0.0108(5) 0.0079(5) 0.0099(5)
C6 0.0550(11) 0.0443(9) 0.0361(9) 0.0211(7) -0.0087(8) 0.0145(8)
C8 0.0250(6) 0.0267(6) 0.0250(6) 0.0114(5) 0.0077(5) 0.0112(5)
C7 0.0203(6) 0.0222(6) 0.0242(6) 0.0097(5) 0.0091(5) 0.0097(5)
C9 0.0307(7) 0.0269(7) 0.0218(6) 0.0106(5) 0.0051(5) 0.0087(5)
C10 0.0319(8) 0.0404(8) 0.0269(7) 0.0120(6) 0.0050(6) 0.0077(6)
C11 0.0399(9) 0.0470(10) 0.0311(8) 0.0145(7) -0.0018(7) -0.0027(7)
C12 0.0649(12) 0.0307(8) 0.0305(8) 0.0077(7) 0.0003(8) 0.0007(8)
C13 0.0679(13) 0.0302(8) 0.0436(10) 0.0101(7) 0.0180(9) 0.0187(8)
C14 0.0409(9) 0.0313(8) 0.0406(9) 0.0122(6) 0.0133(7) 0.0144(7)
C15 0.0337(7) 0.0210(6) 0.0233(6) 0.0047(5) 0.0089(5) 0.0082(5)

loop_
_atom_type_symbol
_atom_type_description
_atom_type_scat_dispersion_real
_atom_type_scat_dispersion_imag
_atom_type_scat_source
C C 0.0033 0.0016 'International Tables Vol C Tables 4.2.6.8 and 6.1.1.4'
H H 0.0000 0.0000 'International Tables Vol C Tables 4.2.6.8 and 6.1.1.4'
N N 0.0061 0.0033 'International Tables Vol C Tables 4.2.6.8 and 6.1.1.4'
S S 0.1246 0.1234 'International Tables Vol C Tables 4.2.6.8 and 6.1.1.4'
Fe Fe 0.3463 0.8444 'International Tables Vol C Tables 4.2.6.8 and 6.1.1.4'

loop_
_geom_angle_atom_site_label_1
_geom_angle_atom_site_label_2
_geom_angle_atom_site_label_3
_geom_angle
_geom_angle_site_symmetry_1
_geom_angle_site_symmetry_3
_geom_angle_publ_flag
N5 Fe1 N5 180.0 2_766 . ?
N5 Fe1 N1 90.99(4) 2_766 2_766 ?
N5 Fe1 N1 89.01(4) . 2_766 ?
N5 Fe1 N1 89.01(4) 2_766 . ?
N5 Fe1 N1 90.99(4) . . ?
N1 Fe1 N1 180.0 2_766 . ?
N5 Fe1 S1 90.29(3) 2_766 2_766 ?
N5 Fe1 S1 89.71(3) . 2_766 ?
N1 Fe1 S1 85.93(3) 2_766 2_766 ?
N1 Fe1 S1 94.06(3) . 2_766 ?
N5 Fe1 S1 89.71(3) 2_766 . ?
N5 Fe1 S1 90.29(3) . . ?
N1 Fe1 S1 94.07(3) 2_766 . ?
N1 Fe1 S1 85.93(3) . . ?
S1 Fe1 S1 180.0 2_766 . ?
C7 S1 Fe1 95.91(4) . . ?
C5 N1 C1 116.35(11) . . ?
C5 N1 Fe1 127.27(9) . . ?
C1 N1 Fe1 116.26(9) . . ?
N1 C1 C2 123.39(14) . . ?
N1 C1 H1 115.1(10) . . ?
C2 C1 H1 121.5(10) . . ?
N3 N2 C7 113.44(11) . . ?
N3 N2 C5 115.47(11) . . ?
C7 N2 C5 131.08(11) . . ?
C3 C2 C1 118.73(14) . . ?
C3 C2 H2 124.7(13) . . ?
C1 C2 H2 116.5(13) . . ?
N4 N3 N2 103.28(10) . . ?
C4 C3 C2 119.08(13) . . ?
C4 C3 H3 120.8(12) . . ?
C2 C3 H3 120.0(12) . . ?
C3 C4 C5 117.90(14) . . ?
C3 C4 H4 124.6(12) . . ?
C5 C4 H4 117.5(12) . . ?
N3 N4 C8 114.05(11) . . ?
N3 N4 C6 118.18(12) . . ?
C8 N4 C6 127.67(13) . . ?
N1 C5 C4 124.48(13) . . ?
N1 C5 N2 117.23(11) . . ?
C4 C5 N2 118.18(12) . . ?
C15 N5 Fe1 165.11(11) . . ?
N4 C6 H6A 109.5 . . ?
N4 C6 H6B 109.5 . . ?
H6A C6 H6B 109.5 . . ?
N4 C6 H6C 109.5 . . ?
H6A C6 H6C 109.5 . . ?
H6B C6 H6C 109.5 . . ?
N4 C8 C7 105.91(12) . . ?
N4 C8 C9 122.84(12) . . ?
C7 C8 C9 131.18(12) . . ?
N2 C7 C8 103.29(11) . . ?
N2 C7 S1 126.53(10) . . ?
C8 C7 S1 130.18(10) . . ?
C10 C9 C14 119.86(14) . . ?
C10 C9 C8 120.89(13) . . ?
C14 C9 C8 119.20(13) . . ?
C11 C10 C9 119.78(16) . . ?
C11 C10 H10 121.5(12) . . ?
C9 C10 H10 118.7(12) . . ?
C12 C11 C10 120.23(17) . . ?
C12 C11 H11 119.0(13) . . ?
C10 C11 H11 120.8(13) . . ?
C13 C12 C11 120.18(16) . . ?
C13 C12 H12 118.9(14) . . ?
C11 C12 H12 120.9(14) . . ?
C12 C13 C14 120.37(17) . . ?
C12 C13 H13 122.9(15) . . ?
C14 C13 H13 116.8(15) . . ?
C13 C14 C9 119.58(16) . . ?
C13 C14 H14 120.9(11) . . ?
C9 C14 H14 119.5(11) . . ?
N5 C15 S2 179.15(13) . . ?

loop_
_geom_bond_atom_site_label_1
_geom_bond_atom_site_label_2
_geom_bond_distance
_geom_bond_site_symmetry_2
_geom_bond_publ_flag
Fe1 N5 2.1200(12) 2_766 ?
Fe1 N5 2.1201(12) . ?
Fe1 N1 2.2680(11) 2_766 ?
Fe1 N1 2.2680(11) . ?
Fe1 S1 2.4860(4) 2_766 ?
Fe1 S1 2.4860(4) . ?
S1 C7 1.7074(13) . ?
N1 C5 1.3311(17) . ?
N1 C1 1.3455(18) . ?
C1 C2 1.383(2) . ?
C1 H1 0.954(17) . ?
N2 N3 1.3429(15) . ?
N2 C7 1.3785(16) . ?
N2 C5 1.4283(17) . ?
S2 C15 1.6256(14) . ?
C2 C3 1.381(2) . ?
C2 H2 0.91(2) . ?
N3 N4 1.3096(17) . ?
C3 C4 1.377(2) . ?
C3 H3 0.957(19) . ?
C4 C5 1.3886(18) . ?
C4 H4 0.99(2) . ?
N4 C8 1.3555(17) . ?
N4 C6 1.4660(18) . ?
N5 C15 1.1577(18) . ?
C6 H6A 0.9800 . ?
C6 H6B 0.9800 . ?
C6 H6C 0.9800 . ?
C8 C7 1.3909(18) . ?
C8 C9 1.4680(19) . ?
C9 C10 1.391(2) . ?
C9 C14 1.392(2) . ?
C10 C11 1.386(2) . ?
C10 H10 0.96(2) . ?
C11 C12 1.382(3) . ?
C11 H11 0.98(2) . ?
C12 C13 1.375(3) . ?
C12 H12 0.95(2) . ?
C13 C14 1.391(2) . ?
C13 H13 0.96(3) . ?
C14 H14 0.974(19) . ?

loop_
_geom_torsion_atom_site_label_1
_geom_torsion_atom_site_label_2
_geom_torsion_atom_site_label_3
_geom_torsion_atom_site_label_4
_geom_torsion
_geom_torsion_site_symmetry_1
_geom_torsion_site_symmetry_2
_geom_torsion_site_symmetry_3
_geom_torsion_site_symmetry_4
_geom_torsion_publ_flag
C5 N1 C1 C2 -1.1(2) . . . . ?
Fe1 N1 C1 C2 -177.40(11) . . . . ?
N1 C1 C2 C3 2.4(2) . . . . ?
C7 N2 N3 N4 -0.69(15) . . . . ?
C5 N2 N3 N4 179.81(11) . . . . ?
C1 C2 C3 C4 -1.2(2) . . . . ?
C2 C3 C4 C5 -1.1(2) . . . . ?
N2 N3 N4 C8 -0.23(15) . . . . ?
N2 N3 N4 C6 -176.86(14) . . . . ?
C1 N1 C5 C4 -1.4(2) . . . . ?
Fe1 N1 C5 C4 174.37(11) . . . . ?
C1 N1 C5 N2 174.67(12) . . . . ?
Fe1 N1 C5 N2 -9.51(16) . . . . ?
C3 C4 C5 N1 2.6(2) . . . . ?
C3 C4 C5 N2 -173.50(13) . . . . ?
N3 N2 C5 N1 -140.52(12) . . . . ?
C7 N2 C5 N1 40.09(19) . . . . ?
N3 N2 C5 C4 35.84(17) . . . . ?
C7 N2 C5 C4 -143.55(14) . . . . ?
N3 N4 C8 C7 1.01(16) . . . . ?
C6 N4 C8 C7 177.26(15) . . . . ?
N3 N4 C8 C9 -176.28(13) . . . . ?
C6 N4 C8 C9 0.0(2) . . . . ?
N3 N2 C7 C8 1.27(15) . . . . ?
C5 N2 C7 C8 -179.33(12) . . . . ?
N3 N2 C7 S1 -177.82(10) . . . . ?
C5 N2 C7 S1 1.6(2) . . . . ?
N4 C8 C7 N2 -1.29(14) . . . . ?
C9 C8 C7 N2 175.68(14) . . . . ?
N4 C8 C7 S1 177.75(10) . . . . ?
C9 C8 C7 S1 -5.3(2) . . . . ?
Fe1 S1 C7 N2 -50.75(11) . . . . ?
Fe1 S1 C7 C8 130.41(12) . . . . ?
N4 C8 C9 C10 -63.44(19) . . . . ?
C7 C8 C9 C10 120.03(17) . . . . ?
N4 C8 C9 C14 113.81(16) . . . . ?
C7 C8 C9 C14 -62.7(2) . . . . ?
C14 C9 C10 C11 0.1(2) . . . . ?
C8 C9 C10 C11 177.35(14) . . . . ?
C9 C10 C11 C12 -0.6(2) . . . . ?
C10 C11 C12 C13 0.5(3) . . . . ?
C11 C12 C13 C14 0.1(3) . . . . ?
C12 C13 C14 C9 -0.6(3) . . . . ?
C10 C9 C14 C13 0.5(2) . . . . ?
C8 C9 C14 C13 -176.78(15) . . . . ?
